data_9009976
loop_
_publ_author_name
'Guha, R.'
'Nag, D. K.'
'Iyengar, S. V. P.'

_publ_section_title
;
 Structure of an amphibole from Simlipal granite, India
;
_journal_name_full 'Indian Minerals'
_journal_page_first 32
_journal_page_last 41
_journal_volume 41
_journal_year 1987
_chemical_compound_source 'Simlipal granite, India'
_chemical_formula_sum 'Ca2 Fe5 Na O24 Si8'
_chemical_name_mineral Ferrohornblende
_space_group_IT_number 12
_symmetry_space_group_name_Hall '-C 2y'
_symmetry_space_group_name_H-M 'C 1 2/m 1'
_cell_angle_alpha 90
_cell_angle_beta 105.05
_cell_angle_gamma 90
_cell_length_a 9.984
_cell_length_b 18.223
_cell_length_c 5.327
_cell_formula_units_Z 2
_cell_volume 935.943
_database_code_amcsd 0012672
_exptl_crystal_density_diffrn 3.517
_cod_original_formula_sum 'Na Ca2 Fe5 Si8 O24'
_cod_database_code 9009976

loop_
_space_group_symop_operation_xyz
x,y,z
1/2+x,1/2+y,z
x,-y,z
1/2+x,1/2-y,z
-x,y,-z
1/2-x,1/2+y,-z
-x,-y,-z
1/2-x,1/2-y,-z

loop_
_atom_site_aniso_label
_atom_site_aniso_U_11
_atom_site_aniso_U_22
_atom_site_aniso_U_33
_atom_site_aniso_U_12
_atom_site_aniso_U_13
_atom_site_aniso_U_23
NaA 0.05453 0.06561 0.07892 0.00000 0.01829 0.00000
Ca4 0.01304 0.00050 0.01318 0.00000 0.00902 0.00000
Fe1 0.00876 0.00421 0.00674 0.00000 0.00568 0.00000
Fe2 0.00862 0.00336 0.01133 0.00000 0.00596 0.00000
Fe3 0.00805 0.00538 0.00662 0.00000 0.00121 0.00000
Si1 0.00772 0.00421 0.01067 0.00018 0.00447 0.00095
Si2 0.00603 0.00370 0.00774 0.00036 0.00515 0.00024
O1 0.03198 0.01480 0.02578 0.00187 0.00952 0.00000
O2 0.03179 0.01110 0.02937 0.00053 0.00889 0.00000
O3 0.03485 0.01548 0.02911 0.00000 0.01196 0.00000
O4 0.03527 0.01649 0.02468 0.00187 0.01666 0.00223
O5 0.02793 0.01766 0.02616 0.00151 0.00917 0.00076
O6 0.03136 0.01178 0.03372 0.00062 0.01201 0.00190
O7 0.03080 0.01026 0.03880 0.00000 0.01616 0.00000

loop_
_atom_site_label
_atom_site_fract_x
_atom_site_fract_y
_atom_site_fract_z
NaA 0.00000 0.50000 0.00000
Ca4 0.00000 0.28067 0.50000
Fe1 0.00000 0.09039 0.50000
Fe2 0.00000 0.17932 0.00000
Fe3 0.00000 0.00000 0.00000
Si1 0.27843 0.08576 0.30085
Si2 0.29057 0.17211 0.81134
O1 0.10926 0.09127 0.21465
O2 0.12452 0.17646 0.73269
O3 0.11370 0.00000 0.71462
O4 0.36681 0.24796 0.79095
O5 0.34650 0.13767 0.09989
O6 0.34057 0.11872 0.59910
O7 0.33094 0.00000 0.28852

loop_
_cod_related_entry_id
_cod_related_entry_database
_cod_related_entry_code
1 AMCSD 0012672
